data_7135954
loop_
_publ_author_name
'Zhang, Rui'
'Yang, Meng-Jie'
'Lin, Bin'
'Wu, Zhi'
'Song, An-Min'
'Yang, Qing'
'Zhang, Li'
'Liang, Ru-Ping'
'Qiu, Jian-Ding'

_publ_section_title
;
 Electrostatically polarized hydrogen-bonded organic frameworks for
 high-efficiency gold recovery from acidic electronic waste leachates
;
_journal_name_full 'Chemical Communications'
_journal_paper_doi 10.1039/D6CC02074G
_journal_year 2026
_chemical_formula_moiety '0.182(C15 H9 N3 O2)'
_chemical_formula_sum 'C2.73 H1.64 N0.55 O0.36'
_chemical_formula_weight 47.86
_space_group_crystal_system triclinic
_space_group_IT_number 2
_space_group_name_Hall '-P 1'
_space_group_name_H-M_alt 'P -1'
_atom_sites_solution_hydrogens mixed
_audit_creation_date 2024-10-23
_audit_creation_method
;
Olex2 1.5
(compiled 2024.02.16 svn.r378c4104 for OlexSys, GUI svn.r6928)
;
_audit_update_record
;
2024-10-24 deposited with the CCDC.	2026-06-22 downloaded from the CCDC.
;
_cell_angle_alpha 97.832(13)
_cell_angle_beta 90.269(11)
_cell_angle_gamma 96.647(16)
_cell_formula_units_Z 11
_cell_length_a 6.9690(12)
_cell_length_b 9.0185(18)
_cell_length_c 9.4854(10)
_cell_measurement_reflns_used 1495
_cell_measurement_temperature 293(2)
_cell_measurement_theta_max 25.4740
_cell_measurement_theta_min 2.2230
_cell_volume 586.50(17)
_computing_cell_refinement 'CrysAlisPro 1.171.40.60a (Rigaku OD, 2019)'
_computing_data_collection 'CrysAlisPro 1.171.40.60a (Rigaku OD, 2019)'
_computing_data_reduction 'CrysAlisPro 1.171.40.60a (Rigaku OD, 2019)'
_computing_molecular_graphics 'Olex2 1.5 (Dolomanov et al., 2009)'
_computing_publication_material 'Olex2 1.5 (Dolomanov et al., 2009)'
_computing_structure_refinement 'SHELXL 2018/3 (Sheldrick, 2015)'
_computing_structure_solution 'SHELXT  (Sheldrick, 2015)'
_diffrn_ambient_temperature 293(2)
_diffrn_detector_area_resol_mean 10.0000
_diffrn_measured_fraction_theta_full 0.994
_diffrn_measured_fraction_theta_max 0.940
_diffrn_measurement_details
;
List of Runs (angles in degrees, time in seconds):

  # Type    Start    End  Width  t~exp~   \w     \q     \k     \f   Frames
#--------------------------------------------------------------------------
  1  \w     63.00 105.00   0.50    3.00    --   20.00  54.00 130.87   84
  2  \w    -74.00 -29.00   0.50    3.00    --   20.00  54.00 120.00   90
  3  \w     25.00  51.00   0.50    3.00    --   20.00  54.00 120.00   52
  4  \w    -69.00 -31.00   0.50    3.00    --   20.00  54.00   0.00   76
  5  \w     65.00 108.00   0.50    3.00    --   20.00  54.00   0.00   86
  6  \w    -74.00  27.00   0.50    3.00    --   20.00  54.00-120.00  202
  7  \w     34.00  59.00   0.50    3.00    --   20.00  54.00-120.00   50
  8  \w     85.00 110.00   0.50    3.00    --   20.00  54.00-120.00   50
  9  \w    -74.00  67.00   0.50    3.00    --   20.00  54.00  60.00  282
 10  \w    -65.00  39.00   0.50    3.00    --   20.00  54.00 -30.00  208
 11  \w     42.00  67.00   0.50    3.00    --   20.00  54.00 -30.00   50
 12  \w     78.00 103.00   0.50    3.00    --   20.00  54.00 -30.00   50
 13  \w    -74.00  49.00   0.50    3.00    --   20.00  54.00-180.00  246
 14  \w    -68.00 -42.00   0.50    3.00    --   20.00  54.00 -60.00   52
 15  \w     -6.00  19.00   0.50    3.00    --   20.00  54.00 -60.00   50
 16  \w     19.00  45.00   0.50    3.00    --   20.00  54.00-150.00   52
 17  \w     53.00  78.00   0.50    3.00    --   20.00  54.00-150.00   50
 18  \w    -27.00  20.00   0.50    3.00    --   20.00  54.00 130.87   94
;
_diffrn_measurement_device 'two-circle diffractometer'
_diffrn_measurement_device_type 'XtaLAB Mini II'
_diffrn_measurement_method '\w scans'
_diffrn_radiation_type MoK\a
_diffrn_radiation_wavelength 0.71073
_diffrn_reflns_av_unetI/netI 0.1578
_diffrn_reflns_Laue_measured_fraction_full 0.994
_diffrn_reflns_Laue_measured_fraction_max 0.940
_diffrn_reflns_limit_h_max 9
_diffrn_reflns_limit_h_min -9
_diffrn_reflns_limit_k_max 12
_diffrn_reflns_limit_k_min -12
_diffrn_reflns_limit_l_max 13
_diffrn_reflns_limit_l_min -13
_diffrn_reflns_number 9033
_diffrn_reflns_point_group_measured_fraction_full 0.994
_diffrn_reflns_point_group_measured_fraction_max 0.940
_diffrn_reflns_theta_full 25.242
_diffrn_reflns_theta_max 30.106
_diffrn_reflns_theta_min 2.168
_exptl_absorpt_coefficient_mu 0.103
_exptl_absorpt_correction_type none
_exptl_crystal_colour colourless
_exptl_crystal_colour_primary colourless
_exptl_crystal_density_diffrn 1.491
_exptl_crystal_description plate
_exptl_crystal_F_000 272
_refine_diff_density_max 0.454
_refine_diff_density_min -0.462
_refine_diff_density_rms 0.110
_refine_ls_extinction_method none
_refine_ls_goodness_of_fit_ref 0.969
_refine_ls_hydrogen_treatment mixed
_refine_ls_matrix_type full
_refine_ls_number_parameters 186
_refine_ls_number_reflns 9033
_refine_ls_number_restraints 0
_refine_ls_restrained_S_all 0.969
_refine_ls_R_factor_all 0.1315
_refine_ls_R_factor_gt 0.0771
_refine_ls_shift/su_max 0.000
_refine_ls_shift/su_mean 0.000
_refine_ls_structure_factor_coef Fsqd
_refine_ls_weighting_details 'w=1/[\s^2^(Fo^2^)+(0.0953P)^2^] where P=(Fo^2^+2Fc^2^)/3'
_refine_ls_weighting_scheme calc
_refine_ls_wR_factor_gt 0.2210
_refine_ls_wR_factor_ref 0.2722
_reflns_Friedel_coverage 0.000
_reflns_number_gt 4601
_reflns_number_total 9033
_reflns_threshold_expression 'I > 2\s(I)'
_cod_data_source_file d6cc02074g2.cif
_cod_data_source_block pbd-hof
_cod_database_code 7135954
_shelx_shelxl_version_number 2018/3
_shelx_space_group_comment
;
The symmetry employed for this shelxl refinement is uniquely defined
by the following loop, which should always be used as a source of
symmetry information in preference to the above space-group names.
They are only intended as comments.
;
_olex2_refinement_description
;
1. Twinned data refinement
 Scales: 0.41918
 0.58082
2.a Aromatic/amide H refined with riding coordinates:
 C00C(H00C), C00E(H00E), C00F(H00F), C00G(H00G), C00H(H00H), C00I(H00I),
 C00J(H00J), C00K(H00K)
;
_olex2_submission_special_instructions 'No special instructions were received'
_oxdiff_exptl_absorpt_empirical_details
;
Empirical correction (ABSPACK) includes:
;

loop_
_space_group_symop_operation_xyz
'x, y, z'
'-x, -y, -z'

loop_
_atom_site_label
_atom_site_type_symbol
_atom_site_fract_x
_atom_site_fract_y
_atom_site_fract_z
_atom_site_U_iso_or_equiv
_atom_site_adp_type
_atom_site_occupancy
_atom_site_site_symmetry_order
_atom_site_calc_flag
_atom_site_refinement_flags_posn
_atom_site_refinement_flags_adp
_atom_site_refinement_flags_occupancy
_atom_site_disorder_assembly
_atom_site_disorder_group
O001 O 0.6643(4) 0.1435(3) 0.3150(2) 0.0473(8) Uani 1 1 d . . . . .
O002 O 0.7643(4) 0.5409(3) 0.0616(2) 0.0513(9) Uani 1 1 d . . . . .
N003 N 0.7213(4) 0.3419(3) 0.1890(3) 0.0298(7) Uani 1 1 d . . . . .
N004 N 0.5894(6) 0.0911(4) -0.1313(3) 0.0491(10) Uani 1 1 d . . . . .
C005 C 0.7269(5) 0.3868(4) 0.4516(3) 0.0285(8) Uani 1 1 d . . . . .
C006 C 0.7583(5) 0.5439(4) 0.4467(3) 0.0271(8) Uani 1 1 d . . . . .
C007 C 0.7719(5) 0.6024(4) 0.3150(3) 0.0294(9) Uani 1 1 d . . . . .
C008 C 0.7011(5) 0.2799(4) 0.3171(3) 0.0308(9) Uani 1 1 d . . . . .
C009 C 0.7784(5) 0.6457(4) 0.5768(4) 0.0326(9) Uani 1 1 d . . . . .
N00A N 0.7730(6) 0.0587(4) -0.1175(4) 0.0643(12) Uani 1 1 d . . . . .
C00B C 0.7545(5) 0.4988(4) 0.1782(4) 0.0328(9) Uani 1 1 d . . . . .
C00C C 0.5421(7) 0.1968(4) -0.0263(4) 0.0430(11) Uani 1 1 d . . . . .
H00C H 0.423474 0.234311 -0.014712 0.052 Uiso 1 1 calc R U . . .
C00D C 0.7021(6) 0.2375(4) 0.0592(4) 0.0356(10) Uani 1 1 d . . . . .
C00E C 0.7173(6) 0.3307(4) 0.5805(4) 0.0375(10) Uani 1 1 d . . . . .
H00E H 0.695620 0.227253 0.582304 0.045 Uiso 1 1 calc R U . . .
C00F C 0.7405(6) 0.4307(4) 0.7094(4) 0.0421(11) Uani 1 1 d . . . . .
H00F H 0.737341 0.393008 0.796021 0.051 Uiso 1 1 calc R U . . .
C00G C 0.8012(6) 0.7554(4) 0.3132(4) 0.0408(10) Uani 1 1 d . . . . .
H00G H 0.811172 0.793192 0.226708 0.049 Uiso 1 1 calc R U . . .
C00H C 0.8051(6) 0.8019(4) 0.5705(4) 0.0429(11) Uani 1 1 d . . . . .
H00H H 0.815338 0.869252 0.654355 0.051 Uiso 1 1 calc R U . . .
C00I C 0.7675(6) 0.5830(5) 0.7066(3) 0.0405(10) Uani 1 1 d . . . . .
H00I H 0.779091 0.647501 0.792295 0.049 Uiso 1 1 calc R U . . .
C00J C 0.8163(6) 0.8556(4) 0.4417(4) 0.0463(11) Uani 1 1 d . . . . .
H00J H 0.833924 0.959016 0.439239 0.056 Uiso 1 1 calc R U . . .
C00K C 0.8432(7) 0.1507(5) -0.0002(4) 0.0609(14) Uani 1 1 d . . . . .
H00K H 0.968243 0.155786 0.036270 0.073 Uiso 1 1 calc R U . . .
H004 H 0.519(7) 0.028(5) -0.204(4) 0.079(15) Uiso 1 1 d . . . . .

loop_
_atom_site_aniso_label
_atom_site_aniso_U_11
_atom_site_aniso_U_22
_atom_site_aniso_U_33
_atom_site_aniso_U_23
_atom_site_aniso_U_13
_atom_site_aniso_U_12
O001 0.079(2) 0.0243(14) 0.0356(15) -0.0020(11) -0.0062(15) 0.0013(15)
O002 0.087(2) 0.0405(17) 0.0258(14) 0.0045(12) -0.0009(15) 0.0026(16)
N003 0.043(2) 0.0239(16) 0.0198(14) -0.0051(11) -0.0008(14) 0.0038(15)
N004 0.070(3) 0.043(2) 0.0290(19) -0.0078(16) -0.004(2) 0.001(2)
C005 0.035(2) 0.0280(19) 0.0209(17) -0.0026(14) -0.0026(16) 0.0023(17)
C006 0.031(2) 0.0258(18) 0.0225(17) -0.0053(14) -0.0022(16) 0.0048(16)
C007 0.034(2) 0.0254(19) 0.0268(18) -0.0030(14) -0.0017(16) 0.0022(17)
C008 0.038(2) 0.0268(19) 0.0269(18) -0.0003(14) -0.0010(17) 0.0039(18)
C009 0.033(2) 0.034(2) 0.0279(19) -0.0076(16) 0.0000(17) 0.0038(18)
N00A 0.066(3) 0.063(3) 0.054(2) -0.028(2) -0.001(2) 0.010(2)
C00B 0.038(2) 0.030(2) 0.0283(19) -0.0002(15) -0.0027(18) 0.0018(18)
C00C 0.062(3) 0.035(2) 0.030(2) -0.0039(16) 0.000(2) 0.009(2)
C00D 0.052(3) 0.029(2) 0.0235(17) -0.0069(14) -0.0023(18) 0.0046(19)
C00E 0.045(3) 0.036(2) 0.0302(19) 0.0025(16) -0.0020(18) 0.0020(19)
C00F 0.048(3) 0.051(3) 0.025(2) 0.0038(18) 0.0010(19) 0.000(2)
C00G 0.052(3) 0.030(2) 0.040(2) 0.0034(17) -0.009(2) 0.003(2)
C00H 0.049(3) 0.034(2) 0.041(2) -0.0153(17) -0.007(2) 0.008(2)
C00I 0.042(3) 0.054(3) 0.0213(18) -0.0110(17) 0.0015(17) 0.005(2)
C00J 0.057(3) 0.022(2) 0.057(3) -0.0054(18) -0.012(2) 0.006(2)
C00K 0.053(3) 0.070(3) 0.049(3) -0.029(2) -0.009(2) 0.003(3)

loop_
_atom_type_symbol
_atom_type_description
_atom_type_scat_dispersion_real
_atom_type_scat_dispersion_imag
_atom_type_scat_source
C C 0.0033 0.0016 'International Tables Vol C Tables 4.2.6.8 and 6.1.1.4'
H H 0.0000 0.0000 'International Tables Vol C Tables 4.2.6.8 and 6.1.1.4'
N N 0.0061 0.0033 'International Tables Vol C Tables 4.2.6.8 and 6.1.1.4'
O O 0.0106 0.0060 'International Tables Vol C Tables 4.2.6.8 and 6.1.1.4'

loop_
_geom_angle_atom_site_label_1
_geom_angle_atom_site_label_2
_geom_angle_atom_site_label_3
_geom_angle
_geom_angle_site_symmetry_1
_geom_angle_site_symmetry_3
_geom_angle_publ_flag
C008 N003 C00B 125.2(3) . . ?
C008 N003 C00D 116.8(3) . . ?
C00B N003 C00D 118.0(3) . . ?
N00A N004 H004 113(3) . . ?
C00C N004 N00A 112.7(4) . . ?
C00C N004 H004 134(3) . . ?
C006 C005 C008 120.0(3) . . ?
C00E C005 C006 120.8(3) . . ?
C00E C005 C008 119.2(3) . . ?
C005 C006 C007 121.3(3) . . ?
C005 C006 C009 119.5(3) . . ?
C007 C006 C009 119.3(3) . . ?
C006 C007 C00B 120.3(3) . . ?
C00G C007 C006 120.1(3) . . ?
C00G C007 C00B 119.5(3) . . ?
O001 C008 N003 120.2(3) . . ?
O001 C008 C005 122.8(3) . . ?
N003 C008 C005 117.0(3) . . ?
C00H C009 C006 118.9(3) . . ?
C00H C009 C00I 123.4(3) . . ?
C00I C009 C006 117.7(3) . . ?
C00K N00A N004 104.1(4) . . ?
O002 C00B N003 119.9(3) . . ?
O002 C00B C007 123.9(3) . . ?
N003 C00B C007 116.2(3) . . ?
N004 C00C H00C 126.8 . . ?
N004 C00C C00D 106.5(4) . . ?
C00D C00C H00C 126.8 . . ?
C00C C00D N003 127.5(4) . . ?
C00C C00D C00K 106.0(3) . . ?
C00K C00D N003 126.4(4) . . ?
C005 C00E H00E 120.0 . . ?
C005 C00E C00F 120.0(3) . . ?
C00F C00E H00E 120.0 . . ?
C00E C00F H00F 120.0 . . ?
C00I C00F C00E 119.9(3) . . ?
C00I C00F H00F 120.0 . . ?
C007 C00G H00G 119.8 . . ?
C007 C00G C00J 120.4(3) . . ?
C00J C00G H00G 119.8 . . ?
C009 C00H H00H 119.7 . . ?
C00J C00H C009 120.7(3) . . ?
C00J C00H H00H 119.7 . . ?
C009 C00I H00I 119.0 . . ?
C00F C00I C009 122.1(3) . . ?
C00F C00I H00I 119.0 . . ?
C00G C00J H00J 119.7 . . ?
C00H C00J C00G 120.6(3) . . ?
C00H C00J H00J 119.7 . . ?
N00A C00K C00D 110.7(4) . . ?
N00A C00K H00K 124.7 . . ?
C00D C00K H00K 124.7 . . ?

loop_
_geom_bond_atom_site_label_1
_geom_bond_atom_site_label_2
_geom_bond_distance
_geom_bond_site_symmetry_2
_geom_bond_publ_flag
O001 C008 1.224(4) . ?
O002 C00B 1.217(4) . ?
N003 C008 1.407(4) . ?
N003 C00B 1.424(4) . ?
N003 C00D 1.440(4) . ?
N004 N00A 1.354(5) . ?
N004 C00C 1.352(4) . ?
N004 H004 0.93(4) . ?
C005 C006 1.415(4) . ?
C005 C008 1.487(4) . ?
C005 C00E 1.385(4) . ?
C006 C007 1.421(4) . ?
C006 C009 1.430(4) . ?
C007 C00B 1.488(4) . ?
C007 C00G 1.374(4) . ?
C009 C00H 1.408(5) . ?
C009 C00I 1.422(5) . ?
N00A C00K 1.347(4) . ?
C00C H00C 0.9300 . ?
C00C C00D 1.360(5) . ?
C00D C00K 1.401(5) . ?
C00E H00E 0.9300 . ?
C00E C00F 1.414(4) . ?
C00F H00F 0.9300 . ?
C00F C00I 1.369(5) . ?
C00G H00G 0.9300 . ?
C00G C00J 1.411(4) . ?
C00H H00H 0.9300 . ?
C00H C00J 1.373(5) . ?
C00I H00I 0.9300 . ?
C00J H00J 0.9300 . ?
C00K H00K 0.9300 . ?

loop_
_geom_torsion_atom_site_label_1
_geom_torsion_atom_site_label_2
_geom_torsion_atom_site_label_3
_geom_torsion_atom_site_label_4
_geom_torsion
_geom_torsion_site_symmetry_1
_geom_torsion_site_symmetry_2
_geom_torsion_site_symmetry_3
_geom_torsion_site_symmetry_4
_geom_torsion_publ_flag
N003 C00D C00K N00A 176.3(4) . . . . ?
N004 N00A C00K C00D 1.0(5) . . . . ?
N004 C00C C00D N003 -177.0(3) . . . . ?
N004 C00C C00D C00K -0.3(4) . . . . ?
C005 C006 C007 C00B -0.4(5) . . . . ?
C005 C006 C007 C00G 179.6(3) . . . . ?
C005 C006 C009 C00H -178.5(3) . . . . ?
C005 C006 C009 C00I 0.6(5) . . . . ?
C005 C00E C00F C00I 1.6(6) . . . . ?
C006 C005 C008 O001 -176.4(4) . . . . ?
C006 C005 C008 N003 3.7(5) . . . . ?
C006 C005 C00E C00F -0.5(6) . . . . ?
C006 C007 C00B O002 179.8(4) . . . . ?
C006 C007 C00B N003 0.9(5) . . . . ?
C006 C007 C00G C00J -0.6(6) . . . . ?
C006 C009 C00H C00J -1.5(6) . . . . ?
C006 C009 C00I C00F 0.6(6) . . . . ?
C007 C006 C009 C00H 2.0(5) . . . . ?
C007 C006 C009 C00I -178.9(3) . . . . ?
C007 C00G C00J C00H 1.1(6) . . . . ?
C008 N003 C00B O002 -177.9(3) . . . . ?
C008 N003 C00B C007 1.1(5) . . . . ?
C008 N003 C00D C00C 97.2(4) . . . . ?
C008 N003 C00D C00K -78.9(5) . . . . ?
C008 C005 C006 C007 -2.0(5) . . . . ?
C008 C005 C006 C009 178.6(3) . . . . ?
C008 C005 C00E C00F -179.7(3) . . . . ?
C009 C006 C007 C00B 179.1(3) . . . . ?
C009 C006 C007 C00G -1.0(6) . . . . ?
C009 C00H C00J C00G 0.0(6) . . . . ?
N00A N004 C00C C00D 0.9(5) . . . . ?
C00B N003 C008 O001 176.7(3) . . . . ?
C00B N003 C008 C005 -3.4(5) . . . . ?
C00B N003 C00D C00C -81.4(5) . . . . ?
C00B N003 C00D C00K 102.6(5) . . . . ?
C00B C007 C00G C00J 179.4(3) . . . . ?
C00C N004 N00A C00K -1.2(5) . . . . ?
C00C C00D C00K N00A -0.4(5) . . . . ?
C00D N003 C008 O001 -1.7(5) . . . . ?
C00D N003 C008 C005 178.2(3) . . . . ?
C00D N003 C00B O002 0.6(6) . . . . ?
C00D N003 C00B C007 179.5(3) . . . . ?
C00E C005 C006 C007 178.8(3) . . . . ?
C00E C005 C006 C009 -0.6(6) . . . . ?
C00E C005 C008 O001 2.9(6) . . . . ?
C00E C005 C008 N003 -177.0(3) . . . . ?
C00E C00F C00I C009 -1.7(6) . . . . ?
C00G C007 C00B O002 -0.1(6) . . . . ?
C00G C007 C00B N003 -179.0(3) . . . . ?
C00H C009 C00I C00F 179.7(4) . . . . ?
C00I C009 C00H C00J 179.4(4) . . . . ?

loop_
_twin_individual_id
_twin_individual_mass_fraction_refined
1 0.41918
2 0.58082
